data_7716827
loop_
_publ_author_name
'Munasinghe, Vihanga K.'
'Tay, Hui Min'
'Manawadu, Dilhan'
'Pancholi, Jessica'
'Zhang, Zongyao'
'Beer, Paul D.'

_publ_section_title
;
 Lithium chloride selective ion-pair recognition by heteroditopic
 [2]rotaxanes.
;
_journal_issue 34
_journal_name_full 'Dalton transactions (Cambridge, England : 2003)'
_journal_page_first 14219
_journal_page_last 14225
_journal_paper_doi 10.1039/d4dt01807a
_journal_volume 53
_journal_year 2024
_chemical_formula_sum 'C117 H136 Br0 Cl I Li0 N6 O8'
_chemical_formula_weight 1916.66
_space_group_crystal_system triclinic
_space_group_IT_number 2
_space_group_name_Hall '-P 1'
_space_group_name_H-M_alt 'P -1'
_atom_sites_solution_hydrogens mixed
_audit_creation_method SHELXL-2014/7
_audit_update_record
;
2022-04-05 deposited with the CCDC.	2024-08-08 downloaded from the CCDC.
;
_cell_angle_alpha 80.7200(10)
_cell_angle_beta 79.3540(10)
_cell_angle_gamma 72.2440(10)
_cell_formula_units_Z 2
_cell_length_a 15.1239(2)
_cell_length_b 15.2550(3)
_cell_length_c 29.0440(4)
_cell_measurement_reflns_used 58795
_cell_measurement_temperature 150(2)
_cell_measurement_theta_max 76.3200
_cell_measurement_theta_min 3.6030
_cell_volume 6232.31(18)
_computing_cell_refinement 'CrysAlisPro 1.171.41.117a (Rigaku OD, 2021)'
_computing_data_collection 'CrysAlisPro 1.171.41.117a (Rigaku OD, 2021)'
_computing_data_reduction 'CrysAlisPro 1.171.41.117a (Rigaku OD, 2021)'
_computing_structure_refinement 'SHELXL-2014/7 (Sheldrick, 2014)'
_diffrn_ambient_temperature 150(2)
_diffrn_detector_area_resol_mean 10.5035
_diffrn_measured_fraction_theta_full 1.000
_diffrn_measured_fraction_theta_max 0.986
_diffrn_measurement_device_type 'SuperNova, Dual, Cu at home/near, Atlas'
_diffrn_measurement_method '\w scans'
_diffrn_radiation_type CuK\a
_diffrn_radiation_wavelength 1.54184
_diffrn_reflns_av_R_equivalents 0.0708
_diffrn_reflns_av_unetI/netI 0.0414
_diffrn_reflns_Laue_measured_fraction_full 1.000
_diffrn_reflns_Laue_measured_fraction_max 0.986
_diffrn_reflns_limit_h_max 18
_diffrn_reflns_limit_h_min -19
_diffrn_reflns_limit_k_max 16
_diffrn_reflns_limit_k_min -19
_diffrn_reflns_limit_l_max 35
_diffrn_reflns_limit_l_min -36
_diffrn_reflns_number 135494
_diffrn_reflns_point_group_measured_fraction_full 1.000
_diffrn_reflns_point_group_measured_fraction_max 0.986
_diffrn_reflns_theta_full 67.684
_diffrn_reflns_theta_max 76.634
_diffrn_reflns_theta_min 3.588
_diffrn_source 'micro-focus sealed X-ray tube'
_exptl_absorpt_coefficient_mu 2.600
_exptl_absorpt_correction_T_max 1.00000
_exptl_absorpt_correction_T_min 0.18761
_exptl_absorpt_correction_type multi-scan
_exptl_absorpt_process_details
; 
CrysAlisPro 1.171.41.117a (Rigaku Oxford Diffraction, 2021) 
Empirical absorption correction using spherical harmonics, 
implemented in SCALE3 ABSPACK scaling algorithm. 
;
_exptl_crystal_colour colourless
_exptl_crystal_density_diffrn 1.021
_exptl_crystal_description prism
_exptl_crystal_F_000 2028
_exptl_crystal_size_max 0.4
_exptl_crystal_size_mid 0.2
_exptl_crystal_size_min 0.15
_refine_diff_density_max 1.852
_refine_diff_density_min -1.268
_refine_diff_density_rms 0.059
_refine_ls_extinction_method none
_refine_ls_goodness_of_fit_ref 1.045
_refine_ls_hydrogen_treatment constr
_refine_ls_matrix_type full
_refine_ls_number_parameters 1219
_refine_ls_number_reflns 25857
_refine_ls_number_restraints 0
_refine_ls_restrained_S_all 1.045
_refine_ls_R_factor_all 0.0557
_refine_ls_R_factor_gt 0.0492
_refine_ls_shift/su_max 0.023
_refine_ls_shift/su_mean 0.000
_refine_ls_structure_factor_coef Fsqd
_refine_ls_weighting_details 'w=1/[\s^2^(Fo^2^)+(0.0851P)^2^+1.7807P] where P=(Fo^2^+2Fc^2^)/3'
_refine_ls_weighting_scheme calc
_refine_ls_wR_factor_gt 0.1375
_refine_ls_wR_factor_ref 0.1441
_reflns_Friedel_coverage 0.000
_reflns_number_gt 22749
_reflns_number_total 25857
_reflns_threshold_expression 'I > 2\s(I)'
_cod_data_source_file d4dt01807a2.cif
_cod_data_source_block vmhclrot
_cod_depositor_comments 'Adding full bibliography for 7716827.cif.'
_cod_database_code 7716827
_shelx_shelxl_version_number 2014/7
_shelx_space_group_comment
; 
The symmetry employed for this shelxl refinement is uniquely defined 
by the following loop, which should always be used as a source of 
symmetry information in preference to the above space-group names. 
They are only intended as comments. 
;

loop_
_space_group_symop_operation_xyz
'x, y, z'
'-x, -y, -z'

loop_
_atom_site_label
_atom_site_type_symbol
_atom_site_fract_x
_atom_site_fract_y
_atom_site_fract_z
_atom_site_U_iso_or_equiv
_atom_site_adp_type
_atom_site_occupancy
_atom_site_site_symmetry_order
_atom_site_calc_flag
_atom_site_refinement_flags_posn
_atom_site_refinement_flags_adp
_atom_site_refinement_flags_occupancy
_atom_site_disorder_assembly
_atom_site_disorder_group
C42 C 0.26442(18) 0.75515(17) 0.63994(8) 0.0380(5) Uani 1 1 d . . . . .
C14 C 0.59755(19) 0.90798(16) 0.23748(8) 0.0396(5) Uani 1 1 d . . . . .
H14 H 0.5461 0.8847 0.2515 0.048 Uiso 1 1 calc R U . . .
C99 C 0.3987(2) 0.50005(19) 0.63792(10) 0.0471(6) Uani 1 1 d . . . . .
H99 H 0.4034 0.5138 0.6680 0.057 Uiso 1 1 calc R U . . .
C17 C 0.7436(2) 0.98058(17) 0.19928(8) 0.0450(6) Uani 1 1 d . . . . .
H17 H 0.7951 1.0047 0.1867 0.054 Uiso 1 1 calc R U . . .
C33 C 0.56810(17) 0.72984(15) 0.32198(8) 0.0356(4) Uani 1 1 d . . . . .
H33 H 0.5419 0.7076 0.3005 0.043 Uiso 1 1 calc R U . . .
C73 C -0.19344(18) 0.63949(17) 0.96955(8) 0.0390(5) Uani 1 1 d . . . . .
H73 H -0.2181 0.6411 1.0021 0.047 Uiso 1 1 calc R U . . .
C37 C 0.69019(16) 0.78083(15) 0.34026(8) 0.0338(4) Uani 1 1 d . . . . .
H37 H 0.7476 0.7964 0.3309 0.041 Uiso 1 1 calc R U . . .
C23 C 0.59924(18) 0.73519(15) 0.19607(8) 0.0368(5) Uani 1 1 d . . . . .
H23 H 0.5875 0.7998 0.1867 0.044 Uiso 1 1 calc R U . . .
C34 C 0.51958(17) 0.74312(16) 0.36702(8) 0.0372(5) Uani 1 1 d . . . . .
H34 H 0.4599 0.7319 0.3757 0.045 Uiso 1 1 calc R U . . .
C38 C 0.54222(18) 0.81255(17) 0.47756(8) 0.0397(5) Uani 1 1 d . . . . .
H38A H 0.5568 0.8720 0.4660 0.048 Uiso 1 1 calc R U . . .
H38B H 0.6004 0.7652 0.4854 0.048 Uiso 1 1 calc R U . . .
C47 C 0.08530(18) 0.61408(16) 0.84488(8) 0.0366(5) Uani 1 1 d . . . . .
C54 C 0.15175(19) 0.27960(17) 0.92281(8) 0.0395(5) Uani 1 1 d . . . . .
C64 C 0.1711(2) 0.71406(19) 0.98607(9) 0.0448(6) Uani 1 1 d . . . . .
C48 C 0.1261(2) 0.6853(2) 0.83139(9) 0.0474(6) Uani 1 1 d . . . . .
H48 H 0.1338 0.7182 0.8548 0.057 Uiso 1 1 calc R U . . .
C15 C 0.5805(2) 1.00032(17) 0.21912(9) 0.0452(6) Uani 1 1 d . . . . .
H15 H 0.5177 1.0387 0.2204 0.054 Uiso 1 1 calc R U . . .
C27 C 0.67621(18) 0.59754(16) 0.24052(8) 0.0384(5) Uani 1 1 d . . . . .
H27 H 0.7182 0.5662 0.2624 0.046 Uiso 1 1 calc R U . . .
C50 C 0.05145(17) 0.58421(16) 0.89720(7) 0.0354(5) Uani 1 1 d . . . . .
C55 C 0.21074(19) 0.33291(18) 0.89971(8) 0.0402(5) Uani 1 1 d . . . . .
H55 H 0.2749 0.3030 0.8898 0.048 Uiso 1 1 calc R U . . .
C62 C 0.1644(2) 0.57655(18) 0.95575(9) 0.0439(5) Uani 1 1 d . . . . .
H62 H 0.1884 0.5115 0.9547 0.053 Uiso 1 1 calc R U . . .
C49 C 0.1567(2) 0.71039(19) 0.78389(9) 0.0478(6) Uani 1 1 d . . . . .
H49 H 0.1838 0.7603 0.7755 0.057 Uiso 1 1 calc R U . . .
C109 C 0.1537(2) 0.99438(19) 0.64384(11) 0.0498(6) Uani 1 1 d . . . . .
C75 C -0.2145(2) 0.6585(3) 0.88972(10) 0.0604(8) Uani 1 1 d . . . . .
H75 H -0.2542 0.6725 0.8661 0.073 Uiso 1 1 calc R U . . .
C78 C -0.3876(2) 0.6559(4) 1.00451(13) 0.0761(11) Uani 1 1 d . . . . .
H78A H -0.4555 0.6650 1.0120 0.114 Uiso 1 1 calc R U . . .
H78B H -0.3695 0.6968 1.0214 0.114 Uiso 1 1 calc R U . . .
H78C H -0.3546 0.5913 1.0141 0.114 Uiso 1 1 calc R U . . .
C67 C 0.2155(2) 0.7585(2) 1.01611(11) 0.0548(7) Uani 1 1 d . . . . .
C108 C 0.0518(3) 0.9970(3) 0.65291(14) 0.0657(8) Uani 1 1 d . . . . .
H10A H 0.0244 1.0121 0.6854 0.079 Uiso 1 1 calc R U . . .
H10B H 0.0167 1.0453 0.6305 0.079 Uiso 1 1 calc R U . . .
C102 C 0.0332(2) 0.6734(2) 0.60638(13) 0.0614(8) Uani 1 1 d . . . . .
C92 C 0.6888(3) 0.4689(3) 0.65054(15) 0.0775(12) Uani 1 1 d . . . . .
H92A H 0.7067 0.4613 0.6824 0.093 Uiso 1 1 calc R U . . .
H92B H 0.7268 0.4137 0.6348 0.093 Uiso 1 1 calc R U . . .
C31 C 0.4717(3) 0.4806(3) 0.20720(13) 0.0641(8) Uani 1 1 d . . . . .
H31A H 0.4219 0.5259 0.2248 0.096 Uiso 1 1 calc R U . . .
H31B H 0.5155 0.4418 0.2284 0.096 Uiso 1 1 calc R U . . .
H31C H 0.4439 0.4415 0.1941 0.096 Uiso 1 1 calc R U . . .
C93 C 0.5861(2) 0.4741(2) 0.65533(12) 0.0602(8) Uani 1 1 d . . . . .
H93A H 0.5741 0.4173 0.6738 0.072 Uiso 1 1 calc R U . . .
H93B H 0.5468 0.5282 0.6716 0.072 Uiso 1 1 calc R U . . .
C20 C 0.5901(10) 1.1571(4) 0.1388(3) 0.239(7) Uani 1 1 d . . . . .
H20A H 0.5229 1.1856 0.1478 0.359 Uiso 1 1 calc R U . . .
H20B H 0.5994 1.0986 0.1261 0.359 Uiso 1 1 calc R U . . .
H20C H 0.6159 1.1991 0.1147 0.359 Uiso 1 1 calc R U . . .
C86 C 0.83709(18) 0.63814(19) 0.51631(11) 0.0470(6) Uani 1 1 d . . . . .
H86 H 0.8743 0.5794 0.5072 0.056 Uiso 1 1 calc R U . . .
C65 C 0.0978(2) 0.76470(18) 0.96104(9) 0.0433(5) Uani 1 1 d . . . . .
H65 H 0.0737 0.8297 0.9623 0.052 Uiso 1 1 calc R U . . .
C60 C 0.1786(3) 0.1497(2) 0.98807(10) 0.0643(9) Uani 1 1 d . . . . .
H60A H 0.1954 0.0823 0.9958 0.096 Uiso 1 1 calc R U . . .
H60B H 0.1141 0.1770 1.0027 0.096 Uiso 1 1 calc R U . . .
H60C H 0.2215 0.1745 1.0001 0.096 Uiso 1 1 calc R U . . .
C95 C 0.4679(2) 0.4669(2) 0.55874(11) 0.0560(7) Uani 1 1 d . . . . .
H95 H 0.5208 0.4571 0.5348 0.067 Uiso 1 1 calc R U . . .
C81 C 0.9974(2) 0.7747(3) 0.45795(14) 0.0666(8) Uani 1 1 d . . . . .
H81A H 0.9581 0.8387 0.4595 0.100 Uiso 1 1 calc R U . . .
H81B H 1.0485 0.7725 0.4315 0.100 Uiso 1 1 calc R U . . .
H81C H 1.0238 0.7514 0.4874 0.100 Uiso 1 1 calc R U . . .
C13 C 0.76135(19) 0.88727(16) 0.21784(8) 0.0391(5) Uani 1 1 d . . . . .
H13 H 0.8244 0.8500 0.2181 0.047 Uiso 1 1 calc R U . . .
C116 C 0.5845(2) 0.9904(2) 0.62469(11) 0.0553(7) Uani 1 1 d . . . . .
H11A H 0.5794 1.0425 0.5992 0.066 Uiso 1 1 calc R U . . .
H11B H 0.6191 1.0013 0.6480 0.066 Uiso 1 1 calc R U . . .
C59 C 0.2872(3) 0.1333(2) 0.91180(13) 0.0642(8) Uani 1 1 d . . . . .
H59A H 0.3059 0.0659 0.9198 0.096 Uiso 1 1 calc R U . . .
H59B H 0.3287 0.1600 0.9238 0.096 Uiso 1 1 calc R U . . .
H59C H 0.2921 0.1481 0.8775 0.096 Uiso 1 1 calc R U . . .
C94 C 0.4766(2) 0.48383(18) 0.60319(10) 0.0476(6) Uani 1 1 d . . . . .
C6 C 0.9526(2) 0.6041(2) 0.28227(9) 0.0470(6) Uani 1 1 d . . . . .
H6 H 0.9829 0.5727 0.3086 0.056 Uiso 1 1 calc R U . . .
C28 C 0.4547(3) 0.5917(2) 0.13435(15) 0.0663(8) Uani 1 1 d . . . . .
H28A H 0.4253 0.5524 0.1225 0.099 Uiso 1 1 calc R U . . .
H28B H 0.4878 0.6230 0.1077 0.099 Uiso 1 1 calc R U . . .
H28C H 0.4063 0.6380 0.1520 0.099 Uiso 1 1 calc R U . . .
C112 C 0.34327(18) 0.98895(15) 0.62508(8) 0.0392(5) Uani 1 1 d . . . . .
C104 C -0.1272(3) 0.6984(3) 0.64024(17) 0.0797(11) Uani 1 1 d . . . . .
H104 H -0.1821 0.6780 0.6480 0.096 Uiso 1 1 calc R U . . .
C24 C 0.55655(19) 0.68431(17) 0.17582(8) 0.0401(5) Uani 1 1 d . . . . .
H24 H 0.5159 0.7155 0.1533 0.048 Uiso 1 1 calc R U . . .
C36 C 0.64452(17) 0.79105(15) 0.38617(8) 0.0353(4) Uani 1 1 d . . . . .
H36 H 0.6720 0.8103 0.4082 0.042 Uiso 1 1 calc R U . . .
C16 C 0.6543(2) 1.03808(16) 0.19867(8) 0.0464(6) Uani 1 1 d . . . . .
C57 C 0.1235(3) 0.1287(2) 0.91560(12) 0.0618(8) Uani 1 1 d . . . . .
H57A H 0.1226 0.1488 0.8819 0.093 Uiso 1 1 calc R U . . .
H57B H 0.0596 0.1473 0.9326 0.093 Uiso 1 1 calc R U . . .
H57C H 0.1487 0.0611 0.9205 0.093 Uiso 1 1 calc R U . . .
C98 C 0.3139(2) 0.49584(19) 0.62790(10) 0.0497(6) Uani 1 1 d . . . . .
H98 H 0.2607 0.5057 0.6517 0.060 Uiso 1 1 calc R U . . .
C76 C -0.1183(2) 0.6396(2) 0.87620(9) 0.0541(7) Uani 1 1 d . . . . .
H76 H -0.0940 0.6422 0.8436 0.065 Uiso 1 1 calc R U . . .
C100 C 0.2154(3) 0.4670(3) 0.57379(13) 0.0648(8) Uani 1 1 d . . . . .
H10C H 0.2140 0.4812 0.5394 0.078 Uiso 1 1 calc R U . . .
H10D H 0.2155 0.4015 0.5826 0.078 Uiso 1 1 calc R U . . .
C66 C 0.05910(19) 0.72175(17) 0.93423(8) 0.0406(5) Uani 1 1 d . . . . .
H66 H 0.0080 0.7580 0.9184 0.049 Uiso 1 1 calc R U . . .
C63 C 0.2016(2) 0.6198(2) 0.98340(10) 0.0496(6) Uani 1 1 d . . . . .
H63 H 0.2497 0.5829 1.0010 0.060 Uiso 1 1 calc R U . . .
C72 C -0.09710(18) 0.61914(17) 0.95619(8) 0.0389(5) Uani 1 1 d . . . . .
H72 H -0.0576 0.6062 0.9798 0.047 Uiso 1 1 calc R U . . .
C79 C -0.4064(3) 0.7822(3) 0.93841(15) 0.0719(9) Uani 1 1 d . . . . .
H79A H -0.4748 0.7961 0.9458 0.108 Uiso 1 1 calc R U . . .
H79B H -0.3889 0.7988 0.9046 0.108 Uiso 1 1 calc R U . . .
H79C H -0.3841 0.8181 0.9565 0.108 Uiso 1 1 calc R U . . .
C51 C 0.08478(18) 0.47661(16) 0.90535(7) 0.0359(5) Uani 1 1 d . . . . .
C110 C 0.2019(2) 0.99378(18) 0.59741(10) 0.0481(6) Uani 1 1 d . . . . .
H110 H 0.1696 0.9948 0.5721 0.058 Uiso 1 1 calc R U . . .
C3 C 1.1132(2) 0.5659(3) 0.23080(12) 0.0666(9) Uani 1 1 d . . . . .
C8 C 0.80890(16) 0.69278(14) 0.25186(7) 0.0318(4) Uani 1 1 d . . . . .
C97 C 0.3048(2) 0.47767(19) 0.58418(11) 0.0514(6) Uani 1 1 d . . . . .
C83 C 1.0007(2) 0.6153(2) 0.44642(16) 0.0717(10) Uani 1 1 d . . . . .
H83A H 1.0510 0.6157 0.4198 0.108 Uiso 1 1 calc R U . . .
H83B H 0.9634 0.5764 0.4412 0.108 Uiso 1 1 calc R U . . .
H83C H 1.0282 0.5906 0.4755 0.108 Uiso 1 1 calc R U . . .
C44 C 0.14743(18) 0.66277(16) 0.74935(8) 0.0373(5) Uani 1 1 d . . . . .
C40 C 0.44519(19) 0.73189(17) 0.53914(8) 0.0409(5) Uani 1 1 d . . . . .
H40A H 0.4340 0.7047 0.5128 0.049 Uiso 1 1 calc R U . . .
H40B H 0.5002 0.6882 0.5523 0.049 Uiso 1 1 calc R U . . .
C96 C 0.3825(2) 0.4645(2) 0.54954(11) 0.0560(7) Uani 1 1 d . . . . .
H96 H 0.3769 0.4536 0.5191 0.067 Uiso 1 1 calc R U . . .
C69 C 0.1928(3) 0.7232(3) 1.06810(12) 0.0773(11) Uani 1 1 d . . . . .
H69A H 0.2272 0.7452 1.0871 0.116 Uiso 1 1 calc R U . . .
H69B H 0.2115 0.6553 1.0719 0.116 Uiso 1 1 calc R U . . .
H69C H 0.1253 0.7466 1.0785 0.116 Uiso 1 1 calc R U . . .
C71 C -0.05651(18) 0.61711(16) 0.90896(8) 0.0367(5) Uani 1 1 d . . . . .
C25 C 0.57198(18) 0.58949(17) 0.18779(8) 0.0388(5) Uani 1 1 d . . . . .
C91 C 0.7473(2) 0.5526(2) 0.57774(13) 0.0582(8) Uani 1 1 d . . . . .
C101 C 0.1221(2) 0.6183(3) 0.58151(15) 0.0682(9) Uani 1 1 d . . . . .
H10E H 0.1211 0.6293 0.5471 0.082 Uiso 1 1 calc R U . . .
H10F H 0.1755 0.6366 0.5882 0.082 Uiso 1 1 calc R U . . .
C41 C 0.35705(17) 0.74393(15) 0.62239(8) 0.0356(5) Uani 1 1 d . . . . .
C115 C 0.4873(2) 0.9884(2) 0.64829(9) 0.0478(6) Uani 1 1 d . . . . .
H11C H 0.4908 0.9327 0.6715 0.057 Uiso 1 1 calc R U . . .
H11D H 0.4565 1.0440 0.6650 0.057 Uiso 1 1 calc R U . . .
C114 C 0.2023(2) 0.99299(18) 0.67979(10) 0.0481(6) Uani 1 1 d . . . . .
H114 H 0.1705 0.9941 0.7112 0.058 Uiso 1 1 calc R U . . .
C18 C 0.6351(3) 1.14005(18) 0.17756(10) 0.0568(8) Uani 1 1 d . . . . .
C80 C -0.4004(3) 0.6223(3) 0.92569(16) 0.0744(10) Uani 1 1 d . . . . .
H80A H -0.3728 0.5561 0.9348 0.112 Uiso 1 1 calc R U . . .
H80B H -0.3846 0.6363 0.8916 0.112 Uiso 1 1 calc R U . . .
H80C H -0.4687 0.6380 0.9342 0.112 Uiso 1 1 calc R U . . .
C35 C 0.55809(17) 0.77266(15) 0.39928(7) 0.0349(5) Uani 1 1 d . . . . .
C56 C 0.17765(18) 0.42859(17) 0.89095(8) 0.0393(5) Uani 1 1 d . . . . .
H56 H 0.2197 0.4623 0.8746 0.047 Uiso 1 1 calc R U . . .
C84 C 0.93768(19) 0.71419(19) 0.45076(11) 0.0507(6) Uani 1 1 d . . . . .
C70 C 0.1779(4) 0.8641(3) 1.01081(17) 0.0808(11) Uani 1 1 d . . . . .
H70A H 0.1100 0.8822 1.0210 0.121 Uiso 1 1 calc R U . . .
H70B H 0.1912 0.8883 0.9777 0.121 Uiso 1 1 calc R U . . .
H70C H 0.2084 0.8895 1.0303 0.121 Uiso 1 1 calc R U . . .
C88 C 0.70989(19) 0.7276(2) 0.56818(10) 0.0502(6) Uani 1 1 d . . . . .
H88 H 0.6605 0.7309 0.5939 0.060 Uiso 1 1 calc R U . . .
C117 C 0.6758(2) 0.9023(2) 0.55958(10) 0.0545(7) Uani 1 1 d . . . . .
C1 C 1.1564(3) 0.5681(4) 0.17936(15) 0.0860(13) Uani 1 1 d . . . . .
H1A H 1.2244 0.5399 0.1770 0.129 Uiso 1 1 calc R U . . .
H1B H 1.1435 0.6325 0.1648 0.129 Uiso 1 1 calc R U . . .
H1C H 1.1293 0.5334 0.1630 0.129 Uiso 1 1 calc R U . . .
C22 C 0.65818(16) 0.69361(15) 0.22944(7) 0.0325(4) Uani 1 1 d . . . . .
C43 C 0.21980(19) 0.75574(18) 0.69007(8) 0.0405(5) Uani 1 1 d . . . . .
H43A H 0.2672 0.7493 0.7107 0.049 Uiso 1 1 calc R U . . .
H43B H 0.1704 0.8149 0.6945 0.049 Uiso 1 1 calc R U . . .
C82 C 0.8965(2) 0.7517(2) 0.40452(11) 0.0547(7) Uani 1 1 d . . . . .
H82A H 0.8540 0.8143 0.4071 0.082 Uiso 1 1 calc R U . . .
H82B H 0.8617 0.7110 0.3985 0.082 Uiso 1 1 calc R U . . .
H82C H 0.9474 0.7538 0.3784 0.082 Uiso 1 1 calc R U . . .
C106 C -0.0490(3) 0.8125(3) 0.64103(16) 0.0731(10) Uani 1 1 d . . . . .
C7 C 0.85644(18) 0.64615(17) 0.28931(8) 0.0389(5) Uani 1 1 d . . . . .
H7 H 0.8226 0.6429 0.3202 0.047 Uiso 1 1 calc R U . . .
C45 C 0.10581(19) 0.59129(16) 0.76186(8) 0.0388(5) Uani 1 1 d . . . . .
H45 H 0.0978 0.5589 0.7383 0.047 Uiso 1 1 calc R U . . .
C74 C -0.25463(19) 0.65755(19) 0.93704(9) 0.0441(5) Uani 1 1 d . . . . .
C105 C -0.1293(3) 0.7836(3) 0.65173(19) 0.0836(12) Uani 1 1 d . . . . .
H105 H -0.1855 0.8220 0.6669 0.100 Uiso 1 1 calc R U . . .
C32 C 0.65419(16) 0.74843(14) 0.30766(7) 0.0315(4) Uani 1 1 d . . . . .
C26 C 0.63420(19) 0.54722(16) 0.22022(9) 0.0410(5) Uani 1 1 d . . . . .
H26 H 0.6481 0.4822 0.2286 0.049 Uiso 1 1 calc R U . . .
C5 C 1.00600(18) 0.6068(2) 0.23757(9) 0.0444(5) Uani 1 1 d . . . . .
C61 C 0.09324(17) 0.62695(16) 0.92995(7) 0.0365(5) Uani 1 1 d . . . . .
C89 C 0.72907(19) 0.8075(2) 0.54470(10) 0.0491(6) Uani 1 1 d . . . . .
C58 C 0.1859(2) 0.17381(18) 0.93429(9) 0.0479(6) Uani 1 1 d . . . . .
C68 C 0.3219(3) 0.7305(4) 1.00179(17) 0.0848(12) Uani 1 1 d . . . . .
H68A H 0.3368 0.7474 0.9679 0.127 Uiso 1 1 calc R U . . .
H68B H 0.3472 0.6634 1.0092 0.127 Uiso 1 1 calc R U . . .
H68C H 0.3500 0.7626 1.0191 0.127 Uiso 1 1 calc R U . . .
C11 C 0.70337(16) 0.74499(14) 0.25609(7) 0.0313(4) Uani 1 1 d . . . . .
C39 C 0.46666(19) 0.82346(17) 0.52043(8) 0.0401(5) Uani 1 1 d . . . . .
H39A H 0.4088 0.8703 0.5118 0.048 Uiso 1 1 calc R U . . .
H39B H 0.4879 0.8458 0.5454 0.048 Uiso 1 1 calc R U . . .
C29 C 0.5246(2) 0.53179(19) 0.16682(10) 0.0480(6) Uani 1 1 d . . . . .
C107 C -0.0476(3) 0.9048(4) 0.6523(2) 0.1048(18) Uani 1 1 d . . . . .
H10G H -0.0830 0.9551 0.6309 0.126 Uiso 1 1 calc R U . . .
H10H H -0.0779 0.9140 0.6851 0.126 Uiso 1 1 calc R U . . .
C53 C 0.05834(19) 0.32736(17) 0.93564(8) 0.0395(5) Uani 1 1 d . . . . .
H53 H 0.0158 0.2933 0.9507 0.047 Uiso 1 1 calc R U . . .
C10 C 0.95740(18) 0.64875(18) 0.20012(8) 0.0400(5) Uani 1 1 d . . . . .
H10 H 0.9907 0.6495 0.1690 0.048 Uiso 1 1 calc R U . . .
C19 C 0.7346(4) 1.1591(3) 0.14825(19) 0.0933(14) Uani 1 1 d . . . . .
H19A H 0.7573 1.1213 0.1219 0.140 Uiso 1 1 calc R U . . .
H19B H 0.7819 1.1423 0.1695 0.140 Uiso 1 1 calc R U . . .
H19C H 0.7229 1.2248 0.1361 0.140 Uiso 1 1 calc R U . . .
C52 C 0.02471(18) 0.42331(17) 0.92722(8) 0.0372(5) Uani 1 1 d . . . . .
H52 H -0.0398 0.4530 0.9364 0.045 Uiso 1 1 calc R U . . .
C46 C 0.07596(19) 0.56736(16) 0.80913(8) 0.0401(5) Uani 1 1 d . . . . .
H46 H 0.0483 0.5177 0.8174 0.048 Uiso 1 1 calc R U . . .
C90 C 0.8014(2) 0.80237(19) 0.50672(10) 0.0484(6) Uani 1 1 d . . . . .
H90 H 0.8129 0.8579 0.4905 0.058 Uiso 1 1 calc R U . . .
C4 C 1.1374(4) 0.4649(5) 0.2522(2) 0.141(3) Uani 1 1 d . . . . .
H4A H 1.0971 0.4338 0.2424 0.212 Uiso 1 1 calc R U . . .
H4B H 1.1274 0.4619 0.2866 0.212 Uiso 1 1 calc R U . . .
H4C H 1.2033 0.4339 0.2412 0.212 Uiso 1 1 calc R U . . .
C12 C 0.68844(18) 0.84843(14) 0.23582(7) 0.0344(4) Uani 1 1 d . . . . .
C111 C 0.2948(2) 0.99181(16) 0.58816(9) 0.0435(5) Uani 1 1 d . . . . .
H111 H 0.3260 0.9924 0.5566 0.052 Uiso 1 1 calc R U . . .
C103 C -0.0471(2) 0.6435(3) 0.61789(17) 0.0734(10) Uani 1 1 d . . . . .
H103 H -0.0461 0.5849 0.6102 0.088 Uiso 1 1 calc R U . . .
C21 C 0.6224(7) 1.1973(3) 0.2142(2) 0.147(3) Uani 1 1 d . . . . .
H21A H 0.6813 1.2113 0.2147 0.221 Uiso 1 1 calc R U . . .
H21B H 0.6040 1.1647 0.2447 0.221 Uiso 1 1 calc R U . . .
H21C H 0.5732 1.2552 0.2082 0.221 Uiso 1 1 calc R U . . .
C113 C 0.2965(2) 0.99008(17) 0.67131(9) 0.0435(5) Uani 1 1 d . . . . .
H113 H 0.3288 0.9889 0.6966 0.052 Uiso 1 1 calc R U . . .
C85 C 0.85736(18) 0.7171(2) 0.49195(10) 0.0468(6) Uani 1 1 d . . . . .
C77 C -0.3615(2) 0.6787(2) 0.95124(10) 0.0526(6) Uani 1 1 d . . . . .
C9 C 0.86159(17) 0.68958(15) 0.20686(7) 0.0340(4) Uani 1 1 d . . . . .
H9 H 0.8306 0.7162 0.1802 0.041 Uiso 1 1 calc R U . . .
C87 C 0.76396(18) 0.6419(2) 0.55368(10) 0.0484(6) Uani 1 1 d . . . . .
C30 C 0.6002(2) 0.4602(2) 0.13858(13) 0.0604(8) Uani 1 1 d . . . . .
H30A H 0.6448 0.4208 0.1592 0.091 Uiso 1 1 calc R U . . .
H30B H 0.6335 0.4923 0.1124 0.091 Uiso 1 1 calc R U . . .
H30C H 0.5706 0.4219 0.1261 0.091 Uiso 1 1 calc R U . . .
C2 C 1.1538(3) 0.6283(5) 0.2534(2) 0.113(2) Uani 1 1 d . . . . .
H2A H 1.2223 0.6105 0.2453 0.170 Uiso 1 1 calc R U . . .
H2B H 1.1368 0.6205 0.2877 0.170 Uiso 1 1 calc R U . . .
H2C H 1.1279 0.6933 0.2413 0.170 Uiso 1 1 calc R U . . .
Cl1 Cl 0.64771(5) 0.72686(8) 0.69371(3) 0.0764(3) Uani 1 1 d . . . . .
I1 I 0.47024(2) 0.73460(2) 0.65610(2) 0.04400(6) Uani 1 1 d . . . . .
N1 N 0.36286(15) 0.74350(14) 0.57567(7) 0.0387(4) Uani 1 1 d . . . . .
N4 N 0.71023(19) 0.5512(2) 0.62348(10) 0.0643(7) Uani 1 1 d . . . . .
H4 H 0.6985 0.6013 0.6376 0.077 Uiso 1 1 calc R U . . .
N2 N 0.27769(17) 0.75585(18) 0.56389(7) 0.0468(5) Uani 1 1 d . . . . .
N3 N 0.21754(16) 0.76355(18) 0.60321(7) 0.0463(5) Uani 1 1 d . . . . .
N5 N 0.63739(17) 0.90419(18) 0.60488(8) 0.0531(6) Uani 1 1 d . . . . .
H5 H 0.6442 0.8516 0.6234 0.064 Uiso 1 1 calc R U . . .
N6 N 0.02912(19) 0.7566(2) 0.61892(10) 0.0607(7) Uani 1 1 d . . . . .
H6N H 0.0764 0.7821 0.6100 0.073 Uiso 1 1 d R U . . .
O2 O 0.50457(12) 0.78418(12) 0.44274(6) 0.0408(4) Uani 1 1 d . . . . .
O1 O 0.17973(14) 0.67980(12) 0.70200(6) 0.0426(4) Uani 1 1 d . . . . .
O7 O 0.43509(13) 0.98665(13) 0.61215(6) 0.0445(4) Uani 1 1 d . . . . .
O3 O 0.76982(17) 0.48494(17) 0.55552(10) 0.0710(7) Uani 1 1 d . . . . .
O5 O 0.13218(17) 0.52422(16) 0.59751(8) 0.0598(5) Uani 1 1 d . . . . .
O4 O 0.56498(15) 0.48291(16) 0.60841(8) 0.0587(5) Uani 1 1 d . . . . .
O6 O 0.04499(17) 0.90779(17) 0.64695(10) 0.0682(6) Uani 1 1 d . . . . .
O8 O 0.6707(2) 0.97207(16) 0.53103(8) 0.0751(8) Uani 1 1 d . . . . .

loop_
_atom_site_aniso_label
_atom_site_aniso_U_11
_atom_site_aniso_U_22
_atom_site_aniso_U_33
_atom_site_aniso_U_23
_atom_site_aniso_U_13
_atom_site_aniso_U_12
C42 0.0435(12) 0.0410(11) 0.0278(11) 0.0036(9) 0.0038(9) -0.0187(10)
C14 0.0511(14) 0.0338(11) 0.0288(10) -0.0020(8) 0.0015(9) -0.0096(10)
C99 0.0517(15) 0.0434(13) 0.0425(13) 0.0061(10) -0.0004(11) -0.0173(11)
C17 0.0711(17) 0.0363(12) 0.0289(11) 0.0002(9) 0.0002(11) -0.0235(12)
C33 0.0407(12) 0.0336(10) 0.0278(10) -0.0012(8) 0.0031(9) -0.0098(9)
C73 0.0442(13) 0.0444(12) 0.0253(10) -0.0011(9) 0.0027(9) -0.0139(10)
C37 0.0389(11) 0.0315(10) 0.0263(10) -0.0034(8) 0.0093(8) -0.0114(9)
C23 0.0459(12) 0.0298(10) 0.0309(10) -0.0012(8) 0.0014(9) -0.0103(9)
C34 0.0377(11) 0.0375(11) 0.0301(11) 0.0001(8) 0.0078(9) -0.0109(9)
C38 0.0454(13) 0.0442(12) 0.0244(10) -0.0058(9) 0.0120(9) -0.0145(10)
C47 0.0461(12) 0.0379(11) 0.0215(10) 0.0032(8) 0.0059(8) -0.0155(10)
C54 0.0559(14) 0.0399(12) 0.0202(9) -0.0021(8) 0.0026(9) -0.0156(11)
C64 0.0536(15) 0.0523(14) 0.0303(11) -0.0027(10) 0.0050(10) -0.0251(12)
C48 0.0685(17) 0.0540(14) 0.0246(11) -0.0028(10) 0.0076(11) -0.0337(13)
C15 0.0659(17) 0.0314(11) 0.0339(12) -0.0026(9) -0.0094(11) -0.0065(11)
C27 0.0461(13) 0.0309(10) 0.0335(11) -0.0018(8) -0.0010(9) -0.0077(9)
C50 0.0451(12) 0.0373(11) 0.0207(9) 0.0024(8) 0.0050(8) -0.0160(9)
C55 0.0466(13) 0.0444(12) 0.0263(10) -0.0054(9) 0.0044(9) -0.0130(10)
C62 0.0513(14) 0.0423(12) 0.0354(12) -0.0019(9) -0.0022(10) -0.0130(11)
C49 0.0703(17) 0.0497(14) 0.0286(11) 0.0000(10) 0.0105(11) -0.0370(13)
C109 0.0537(15) 0.0407(13) 0.0509(15) -0.0026(11) 0.0057(12) -0.0165(11)
C75 0.0505(16) 0.092(2) 0.0320(13) 0.0025(14) -0.0081(11) -0.0146(15)
C78 0.0416(16) 0.122(3) 0.0530(18) 0.0043(19) 0.0026(13) -0.0186(18)
C67 0.0608(17) 0.0673(18) 0.0432(14) -0.0072(13) -0.0031(12) -0.0303(15)
C108 0.0604(19) 0.069(2) 0.067(2) -0.0097(16) 0.0043(16) -0.0243(16)
C102 0.0490(16) 0.0687(19) 0.071(2) 0.0142(15) -0.0245(15) -0.0258(14)
C92 0.0521(18) 0.086(2) 0.077(2) 0.046(2) -0.0198(16) -0.0165(17)
C31 0.0652(19) 0.0677(19) 0.067(2) -0.0102(16) 0.0059(16) -0.0379(17)
C93 0.0545(16) 0.0597(17) 0.0546(17) 0.0299(14) -0.0100(13) -0.0161(14)
C20 0.54(2) 0.073(3) 0.174(7) 0.081(4) -0.243(11) -0.123(7)
C86 0.0323(12) 0.0448(13) 0.0549(15) -0.0001(11) -0.0035(11) -0.0021(10)
C65 0.0557(15) 0.0421(12) 0.0325(11) -0.0009(9) 0.0032(10) -0.0215(11)
C60 0.101(3) 0.0424(14) 0.0361(14) 0.0032(11) -0.0037(15) -0.0078(15)
C95 0.0584(17) 0.0554(15) 0.0419(14) 0.0093(12) 0.0049(12) -0.0128(13)
C81 0.0473(16) 0.073(2) 0.075(2) -0.0058(17) 0.0038(15) -0.0199(15)
C13 0.0532(14) 0.0342(11) 0.0284(10) -0.0030(8) 0.0042(9) -0.0165(10)
C116 0.0501(15) 0.0605(16) 0.0459(15) -0.0129(13) 0.0012(12) -0.0032(13)
C59 0.072(2) 0.0428(14) 0.0636(19) -0.0052(13) 0.0079(16) -0.0061(14)
C94 0.0476(14) 0.0371(12) 0.0489(14) 0.0113(10) 0.0010(11) -0.0115(10)
C6 0.0467(14) 0.0566(15) 0.0304(12) -0.0055(10) -0.0059(10) -0.0035(11)
C28 0.071(2) 0.0587(18) 0.079(2) -0.0098(16) -0.0256(18) -0.0225(16)
C112 0.0471(13) 0.0279(10) 0.0326(11) -0.0030(8) 0.0067(9) -0.0038(9)
C104 0.0447(17) 0.098(3) 0.107(3) -0.008(2) -0.0170(18) -0.0333(19)
C24 0.0475(13) 0.0394(12) 0.0320(11) -0.0025(9) -0.0025(9) -0.0130(10)
C36 0.0418(12) 0.0345(10) 0.0246(10) -0.0031(8) 0.0074(8) -0.0106(9)
C16 0.084(2) 0.0301(11) 0.0255(10) 0.0007(8) -0.0094(11) -0.0181(12)
C57 0.090(2) 0.0442(14) 0.0518(17) -0.0065(12) 0.0000(16) -0.0263(15)
C98 0.0511(15) 0.0475(14) 0.0466(14) 0.0015(11) 0.0062(11) -0.0194(12)
C76 0.0550(16) 0.0783(19) 0.0227(11) 0.0035(11) -0.0013(10) -0.0169(14)
C100 0.072(2) 0.0669(19) 0.065(2) -0.0073(15) -0.0009(16) -0.0389(17)
C66 0.0490(13) 0.0413(12) 0.0287(11) 0.0015(9) 0.0012(9) -0.0157(10)
C63 0.0545(15) 0.0546(15) 0.0400(13) -0.0016(11) -0.0094(11) -0.0163(12)
C72 0.0441(13) 0.0462(12) 0.0238(10) 0.0009(9) -0.0009(9) -0.0136(10)
C79 0.0568(19) 0.071(2) 0.076(2) -0.0081(18) -0.0075(17) -0.0016(16)
C51 0.0474(13) 0.0388(11) 0.0197(9) 0.0011(8) 0.0034(8) -0.0166(10)
C110 0.0580(16) 0.0386(12) 0.0444(14) -0.0026(10) -0.0038(12) -0.0118(11)
C3 0.0386(15) 0.099(3) 0.0534(18) -0.0127(17) -0.0053(13) -0.0048(15)
C8 0.0400(11) 0.0292(9) 0.0230(9) -0.0028(7) 0.0032(8) -0.0097(8)
C97 0.0611(17) 0.0423(13) 0.0496(15) 0.0042(11) -0.0010(13) -0.0217(12)
C83 0.0395(15) 0.0515(16) 0.099(3) -0.0017(16) 0.0215(16) 0.0020(13)
C44 0.0459(12) 0.0393(11) 0.0215(10) 0.0014(8) 0.0089(9) -0.0149(10)
C40 0.0461(13) 0.0411(12) 0.0270(10) -0.0009(9) 0.0128(9) -0.0123(10)
C96 0.0684(19) 0.0509(15) 0.0428(14) 0.0016(11) 0.0016(13) -0.0175(14)
C69 0.098(3) 0.106(3) 0.0440(17) -0.0108(18) -0.0089(17) -0.053(3)
C71 0.0465(13) 0.0377(11) 0.0240(10) 0.0025(8) 0.0021(9) -0.0163(10)
C25 0.0419(12) 0.0392(11) 0.0331(11) -0.0081(9) 0.0059(9) -0.0130(10)
C91 0.0349(13) 0.0570(17) 0.0691(19) 0.0162(15) -0.0062(12) -0.0056(12)
C101 0.0532(17) 0.0653(19) 0.084(2) 0.0133(17) -0.0080(16) -0.0259(15)
C41 0.0383(11) 0.0348(10) 0.0280(10) 0.0063(8) 0.0031(8) -0.0117(9)
C115 0.0494(14) 0.0506(14) 0.0323(12) -0.0075(10) 0.0013(10) -0.0008(11)
C114 0.0572(16) 0.0426(13) 0.0377(13) -0.0019(10) 0.0112(11) -0.0164(11)
C18 0.096(2) 0.0318(12) 0.0416(14) 0.0081(10) -0.0158(14) -0.0192(14)
C80 0.0528(18) 0.092(3) 0.082(3) -0.020(2) -0.0050(17) -0.0241(18)
C35 0.0406(12) 0.0326(10) 0.0234(10) -0.0015(8) 0.0098(8) -0.0078(9)
C56 0.0465(13) 0.0438(12) 0.0263(10) -0.0008(9) 0.0065(9) -0.0194(10)
C84 0.0368(13) 0.0443(13) 0.0586(16) -0.0031(11) 0.0103(11) -0.0046(11)
C70 0.106(3) 0.070(2) 0.086(3) -0.0182(19) -0.027(2) -0.041(2)
C88 0.0343(12) 0.0624(16) 0.0395(13) 0.0066(11) 0.0005(10) -0.0023(11)
C117 0.0448(14) 0.0581(16) 0.0421(14) 0.0005(12) 0.0015(11) 0.0047(12)
C1 0.0403(16) 0.136(4) 0.070(2) -0.019(2) 0.0101(16) -0.015(2)
C22 0.0369(11) 0.0322(10) 0.0237(9) -0.0022(8) 0.0066(8) -0.0101(8)
C43 0.0467(13) 0.0444(12) 0.0283(11) 0.0019(9) 0.0087(9) -0.0211(11)
C82 0.0495(15) 0.0511(15) 0.0531(16) -0.0075(12) 0.0114(12) -0.0096(12)
C106 0.0513(18) 0.089(3) 0.086(3) -0.013(2) -0.0095(17) -0.0284(18)
C7 0.0461(13) 0.0405(11) 0.0224(10) -0.0018(8) 0.0031(9) -0.0064(10)
C45 0.0526(14) 0.0366(11) 0.0251(10) -0.0015(8) 0.0071(9) -0.0183(10)
C74 0.0448(13) 0.0499(13) 0.0336(12) 0.0016(10) -0.0028(10) -0.0123(11)
C105 0.0455(18) 0.098(3) 0.114(4) -0.018(3) -0.011(2) -0.0270(19)
C32 0.0384(11) 0.0255(9) 0.0237(9) -0.0007(7) 0.0068(8) -0.0067(8)
C26 0.0502(14) 0.0293(10) 0.0408(12) -0.0036(9) 0.0002(10) -0.0113(10)
C5 0.0375(12) 0.0563(14) 0.0360(12) -0.0119(10) 0.0003(10) -0.0083(11)
C61 0.0450(12) 0.0412(11) 0.0220(9) 0.0017(8) 0.0040(8) -0.0185(10)
C89 0.0396(13) 0.0543(15) 0.0391(13) 0.0027(11) -0.0011(10) 0.0009(11)
C58 0.0666(17) 0.0396(12) 0.0314(12) -0.0019(9) 0.0032(11) -0.0135(12)
C68 0.069(2) 0.114(3) 0.087(3) -0.029(3) 0.002(2) -0.048(2)
C11 0.0400(11) 0.0273(9) 0.0216(9) -0.0005(7) 0.0055(8) -0.0090(8)
C39 0.0474(13) 0.0393(11) 0.0259(10) -0.0032(8) 0.0125(9) -0.0118(10)
C29 0.0536(15) 0.0446(13) 0.0473(14) -0.0097(11) 0.0014(12) -0.0189(12)
C107 0.062(2) 0.118(4) 0.149(5) -0.055(4) 0.005(3) -0.039(3)
C53 0.0517(14) 0.0416(12) 0.0266(10) -0.0007(9) 0.0051(9) -0.0231(11)
C10 0.0402(12) 0.0490(13) 0.0288(11) -0.0092(9) 0.0073(9) -0.0147(10)
C19 0.115(4) 0.067(2) 0.093(3) 0.014(2) 0.000(3) -0.040(2)
C52 0.0447(12) 0.0415(11) 0.0230(10) 0.0009(8) 0.0036(9) -0.0161(10)
C46 0.0549(14) 0.0377(11) 0.0266(11) 0.0022(8) 0.0061(9) -0.0217(10)
C90 0.0430(13) 0.0455(13) 0.0431(14) 0.0058(11) 0.0003(11) -0.0019(11)
C4 0.070(3) 0.153(5) 0.109(4) 0.048(4) 0.024(3) 0.050(3)
C12 0.0496(13) 0.0277(10) 0.0208(9) -0.0011(7) 0.0028(8) -0.0091(9)
C111 0.0576(15) 0.0309(10) 0.0325(11) -0.0034(9) 0.0048(10) -0.0053(10)
C103 0.0491(18) 0.075(2) 0.104(3) 0.002(2) -0.0201(18) -0.0309(17)
C21 0.321(11) 0.0352(17) 0.102(4) 0.010(2) -0.082(5) -0.054(3)
C113 0.0555(15) 0.0379(11) 0.0311(11) -0.0030(9) 0.0041(10) -0.0110(11)
C85 0.0330(12) 0.0500(14) 0.0462(14) 0.0020(11) 0.0012(10) -0.0031(10)
C77 0.0423(14) 0.0667(17) 0.0436(14) -0.0022(12) -0.0046(11) -0.0107(12)
C9 0.0407(11) 0.0370(10) 0.0219(9) -0.0041(8) 0.0025(8) -0.0115(9)
C87 0.0345(12) 0.0547(15) 0.0476(14) 0.0078(11) -0.0043(10) -0.0083(11)
C30 0.0642(19) 0.0596(17) 0.0633(19) -0.0286(15) 0.0049(15) -0.0235(15)
C2 0.060(2) 0.159(6) 0.129(5) -0.041(4) -0.029(3) -0.022(3)
Cl1 0.0429(4) 0.1212(7) 0.0506(4) 0.0140(4) -0.0128(3) -0.0108(4)
I1 0.03553(8) 0.05199(10) 0.03209(8) 0.00931(6) -0.00006(6) -0.00428(6)
N1 0.0431(11) 0.0426(10) 0.0257(9) 0.0011(7) 0.0075(8) -0.0154(8)
N4 0.0461(13) 0.0786(18) 0.0593(16) 0.0255(13) -0.0103(11) -0.0200(13)
N2 0.0478(12) 0.0672(14) 0.0275(9) -0.0016(9) 0.0065(8) -0.0281(11)
N3 0.0472(12) 0.0667(14) 0.0277(9) -0.0007(9) 0.0064(8) -0.0291(11)
N5 0.0451(12) 0.0567(13) 0.0394(12) -0.0004(10) 0.0034(9) 0.0040(10)
N6 0.0497(14) 0.0729(17) 0.0656(16) 0.0083(13) -0.0173(12) -0.0292(13)
O2 0.0416(9) 0.0509(9) 0.0242(7) -0.0049(6) 0.0120(6) -0.0144(7)
O1 0.0596(11) 0.0454(9) 0.0230(7) 0.0002(6) 0.0114(7) -0.0276(8)
O7 0.0462(10) 0.0463(9) 0.0303(8) -0.0050(7) 0.0051(7) -0.0033(8)
O3 0.0490(12) 0.0537(12) 0.0917(18) 0.0137(12) 0.0061(12) -0.0080(10)
O5 0.0635(13) 0.0633(12) 0.0573(12) 0.0060(10) -0.0048(10) -0.0339(11)
O4 0.0491(11) 0.0670(13) 0.0506(11) 0.0139(9) -0.0008(9) -0.0167(10)
O6 0.0570(13) 0.0655(13) 0.0876(17) -0.0010(12) -0.0131(12) -0.0277(11)
O8 0.0917(18) 0.0538(12) 0.0458(12) 0.0046(9) 0.0099(11) 0.0124(12)

loop_
_atom_type_symbol
_atom_type_description
_atom_type_scat_dispersion_real
_atom_type_scat_dispersion_imag
_atom_type_scat_source
C C 0.0181 0.0091 'International Tables Vol C Tables 4.2.6.8 and 6.1.1.4'
H H 0.0000 0.0000 'International Tables Vol C Tables 4.2.6.8 and 6.1.1.4'
N N 0.0311 0.0180 'International Tables Vol C Tables 4.2.6.8 and 6.1.1.4'
O O 0.0492 0.0322 'International Tables Vol C Tables 4.2.6.8 and 6.1.1.4'
Cl Cl 0.3639 0.7018 'International Tables Vol C Tables 4.2.6.8 and 6.1.1.4'
Br Br -0.6763 1.2805 'International Tables Vol C Tables 4.2.6.8 and 6.1.1.4'
I I -0.3257 6.8362 'International Tables Vol C Tables 4.2.6.8 and 6.1.1.4'
Li Li 0.0008 0.0003 'International Tables Vol C Tables 4.2.6.8 and 6.1.1.4'

loop_
_geom_angle_atom_site_label_1
_geom_angle_atom_site_label_2
_geom_angle_atom_site_label_3
_geom_angle
_geom_angle_site_symmetry_1
_geom_angle_site_symmetry_3
_geom_angle_publ_flag
N3 C42 C41 107.9(2) . . ?
N3 C42 C43 124.1(2) . . ?
C41 C42 C43 127.9(2) . . ?
C12 C14 C15 121.6(2) . . ?
C94 C99 C98 118.8(3) . . ?
C16 C17 C13 122.1(3) . . ?
C34 C33 C32 121.4(2) . . ?
C74 C73 C72 122.0(2) . . ?
C36 C37 C32 122.0(2) . . ?
C22 C23 C24 121.6(2) . . ?
C35 C34 C33 120.1(2) . . ?
O2 C38 C39 105.8(2) . . ?
C48 C47 C46 117.2(2) . . ?
C48 C47 C50 122.7(2) . . ?
C46 C47 C50 120.1(2) . . ?
C53 C54 C55 116.4(2) . . ?
C53 C54 C58 120.4(2) . . ?
C55 C54 C58 123.2(2) . . ?
C63 C64 C65 116.5(2) . . ?
C63 C64 C67 120.6(3) . . ?
C65 C64 C67 123.0(3) . . ?
C47 C48 C49 121.5(2) . . ?
C14 C15 C16 121.2(3) . . ?
C26 C27 C22 121.5(2) . . ?
C47 C50 C71 111.60(19) . . ?
C47 C50 C51 107.73(18) . . ?
C71 C50 C51 109.01(18) . . ?
C47 C50 C61 109.73(18) . . ?
C71 C50 C61 108.05(18) . . ?
C51 C50 C61 110.73(19) . . ?
C56 C55 C54 121.5(2) . . ?
C61 C62 C63 121.1(2) . . ?
C44 C49 C48 120.2(2) . . ?
C114 C109 C110 118.2(3) . . ?
C114 C109 C108 121.9(3) . . ?
C110 C109 C108 119.9(3) . . ?
C76 C75 C74 121.8(3) . . ?
C70 C67 C69 108.0(3) . . ?
C70 C67 C68 109.4(3) . . ?
C69 C67 C68 109.0(3) . . ?
C70 C67 C64 112.2(3) . . ?
C69 C67 C64 108.9(2) . . ?
C68 C67 C64 109.3(3) . . ?
O6 C108 C109 108.4(3) . . ?
N6 C102 C103 118.1(4) . . ?
N6 C102 C101 119.0(3) . . ?
C103 C102 C101 122.9(4) . . ?
N4 C92 C93 112.6(3) . . ?
O4 C93 C92 106.5(3) . . ?
C85 C86 C87 122.2(3) . . ?
C66 C65 C64 121.3(2) . . ?
C96 C95 C94 120.0(3) . . ?
C12 C13 C17 121.1(3) . . ?
N5 C116 C115 112.2(3) . . ?
O4 C94 C99 125.3(3) . . ?
O4 C94 C95 114.8(3) . . ?
C99 C94 C95 119.9(3) . . ?
C7 C6 C5 121.9(2) . . ?
O7 C112 C111 115.3(2) . . ?
O7 C112 C113 124.9(2) . . ?
C111 C112 C113 119.8(3) . . ?
C103 C104 C105 120.6(3) . . ?
C25 C24 C23 121.8(2) . . ?
C37 C36 C35 119.1(2) . . ?
C17 C16 C15 117.0(2) . . ?
C17 C16 C18 121.9(3) . . ?
C15 C16 C18 121.1(3) . . ?
C97 C98 C99 121.7(3) . . ?
C71 C76 C75 121.9(2) . . ?
O5 C100 C97 114.7(3) . . ?
C65 C66 C61 122.0(3) . . ?
C64 C63 C62 122.5(3) . . ?
C73 C72 C71 121.8(2) . . ?
C56 C51 C52 116.7(2) . . ?
C56 C51 C50 120.6(2) . . ?
C52 C51 C50 122.7(2) . . ?
C111 C110 C109 121.0(3) . . ?
C1 C3 C4 107.5(4) . . ?
C1 C3 C5 112.8(3) . . ?
C4 C3 C5 108.9(3) . . ?
C1 C3 C2 106.4(4) . . ?
C4 C3 C2 114.2(5) . . ?
C5 C3 C2 107.2(3) . . ?
C7 C8 C9 116.5(2) . . ?
C7 C8 C11 125.26(19) . . ?
C9 C8 C11 118.18(19) . . ?
C98 C97 C96 118.6(3) . . ?
C98 C97 C100 122.3(3) . . ?
C96 C97 C100 119.0(3) . . ?
C49 C44 O1 124.0(2) . . ?
C49 C44 C45 119.5(2) . . ?
O1 C44 C45 116.4(2) . . ?
N1 C40 C39 111.96(19) . . ?
C95 C96 C97 120.9(3) . . ?
C76 C71 C72 116.1(2) . . ?
C76 C71 C50 125.0(2) . . ?
C72 C71 C50 118.8(2) . . ?
C24 C25 C26 116.4(2) . . ?
C24 C25 C29 123.1(2) . . ?
C26 C25 C29 120.5(2) . . ?
O3 C91 N4 123.8(3) . . ?
O3 C91 C87 119.4(3) . . ?
N4 C91 C87 116.8(3) . . ?
O5 C101 C102 108.1(3) . . ?
N1 C41 C42 105.4(2) . . ?
N1 C41 I1 124.06(17) . . ?
C42 C41 I1 130.53(18) . . ?
O7 C115 C116 107.4(2) . . ?
C109 C114 C113 121.8(2) . . ?
C20 C18 C21 129.3(5) . . ?
C20 C18 C16 111.6(3) . . ?
C21 C18 C16 109.6(3) . . ?
C20 C18 C19 95.6(6) . . ?
C21 C18 C19 97.3(5) . . ?
C16 C18 C19 109.5(3) . . ?
O2 C35 C34 115.7(2) . . ?
O2 C35 C36 124.4(2) . . ?
C34 C35 C36 119.9(2) . . ?
C51 C56 C55 122.0(2) . . ?
C81 C84 C85 110.0(3) . . ?
C81 C84 C83 108.8(3) . . ?
C85 C84 C83 111.4(2) . . ?
C81 C84 C82 108.9(3) . . ?
C85 C84 C82 109.3(2) . . ?
C83 C84 C82 108.4(3) . . ?
C89 C88 C87 119.3(2) . . ?
O8 C117 N5 123.6(3) . . ?
O8 C117 C89 120.5(3) . . ?
N5 C117 C89 115.9(3) . . ?
C23 C22 C27 116.8(2) . . ?
C23 C22 C11 125.26(19) . . ?
C27 C22 C11 117.9(2) . . ?
O1 C43 C42 108.1(2) . . ?
N6 C106 C105 118.4(4) . . ?
N6 C106 C107 119.7(3) . . ?
C105 C106 C107 121.8(4) . . ?
C8 C7 C6 121.1(2) . . ?
C46 C45 C44 119.5(2) . . ?
C73 C74 C75 116.3(3) . . ?
C73 C74 C77 122.7(2) . . ?
C75 C74 C77 121.0(3) . . ?
C106 C105 C104 119.6(4) . . ?
C37 C32 C33 117.47(19) . . ?
C37 C32 C11 120.20(19) . . ?
C33 C32 C11 121.9(2) . . ?
C27 C26 C25 121.9(2) . . ?
C10 C5 C6 116.6(2) . . ?
C10 C5 C3 122.1(2) . . ?
C6 C5 C3 121.3(3) . . ?
C62 C61 C66 116.6(2) . . ?
C62 C61 C50 123.8(2) . . ?
C66 C61 C50 119.6(2) . . ?
C88 C89 C90 120.1(3) . . ?
C88 C89 C117 122.2(3) . . ?
C90 C89 C117 117.7(3) . . ?
C59 C58 C57 107.9(3) . . ?
C59 C58 C60 109.3(3) . . ?
C57 C58 C60 108.8(3) . . ?
C59 C58 C54 112.2(2) . . ?
C57 C58 C54 109.6(3) . . ?
C60 C58 C54 109.0(2) . . ?
C8 C11 C32 113.25(18) . . ?
C8 C11 C22 106.66(17) . . ?
C32 C11 C22 109.62(17) . . ?
C8 C11 C12 110.64(18) . . ?
C32 C11 C12 104.40(16) . . ?
C22 C11 C12 112.39(18) . . ?
C38 C39 C40 111.03(19) . . ?
C31 C29 C28 108.4(3) . . ?
C31 C29 C30 108.9(3) . . ?
C28 C29 C30 108.8(3) . . ?
C31 C29 C25 109.1(2) . . ?
C28 C29 C25 112.4(2) . . ?
C30 C29 C25 109.2(2) . . ?
O6 C107 C106 109.4(4) . . ?
C54 C53 C52 122.5(2) . . ?
C5 C10 C9 121.6(2) . . ?
C51 C52 C53 120.8(2) . . ?
C45 C46 C47 122.1(2) . . ?
C89 C90 C85 121.6(3) . . ?
C13 C12 C14 116.9(2) . . ?
C13 C12 C11 123.6(2) . . ?
C14 C12 C11 119.4(2) . . ?
C110 C111 C112 120.0(2) . . ?
C104 C103 C102 119.8(4) . . ?
C114 C113 C112 119.2(3) . . ?
C86 C85 C90 117.1(2) . . ?
C86 C85 C84 122.9(2) . . ?
C90 C85 C84 120.0(2) . . ?
C78 C77 C80 108.4(3) . . ?
C78 C77 C79 108.1(3) . . ?
C80 C77 C79 109.9(3) . . ?
C78 C77 C74 111.5(2) . . ?
C80 C77 C74 110.3(3) . . ?
C79 C77 C74 108.6(3) . . ?
C10 C9 C8 121.9(2) . . ?
C88 C87 C86 119.6(3) . . ?
C88 C87 C91 122.1(3) . . ?
C86 C87 C91 118.3(3) . . ?
C41 N1 N2 110.54(19) . . ?
C41 N1 C40 129.5(2) . . ?
N2 N1 C40 119.9(2) . . ?
C91 N4 C92 121.9(4) . . ?
N3 N2 N1 107.0(2) . . ?
N2 N3 C42 109.1(2) . . ?
C117 N5 C116 122.4(3) . . ?
C102 N6 C106 123.5(3) . . ?
C35 O2 C38 117.78(19) . . ?
C44 O1 C43 115.02(18) . . ?
C112 O7 C115 117.84(19) . . ?
C101 O5 C100 110.9(3) . . ?
C94 O4 C93 117.9(2) . . ?
C107 O6 C108 112.6(3) . . ?

loop_
_geom_bond_atom_site_label_1
_geom_bond_atom_site_label_2
_geom_bond_distance
_geom_bond_site_symmetry_2
_geom_bond_publ_flag
C42 N3 1.355(3) . ?
C42 C41 1.367(3) . ?
C42 C43 1.488(3) . ?
C14 C12 1.395(4) . ?
C14 C15 1.386(3) . ?
C99 C94 1.389(4) . ?
C99 C98 1.390(4) . ?
C17 C16 1.369(4) . ?
C17 C13 1.401(3) . ?
C33 C34 1.390(3) . ?
C33 C32 1.391(3) . ?
C73 C74 1.381(4) . ?
C73 C72 1.387(4) . ?
C37 C36 1.393(3) . ?
C37 C32 1.394(3) . ?
C23 C22 1.383(3) . ?
C23 C24 1.399(4) . ?
C34 C35 1.385(4) . ?
C38 O2 1.428(3) . ?
C38 C39 1.519(3) . ?
C47 C48 1.378(3) . ?
C47 C46 1.400(3) . ?
C47 C50 1.552(3) . ?
C54 C53 1.389(4) . ?
C54 C55 1.397(3) . ?
C54 C58 1.538(3) . ?
C64 C63 1.380(4) . ?
C64 C65 1.396(4) . ?
C64 C67 1.535(4) . ?
C48 C49 1.402(3) . ?
C15 C16 1.403(4) . ?
C27 C26 1.386(4) . ?
C27 C22 1.401(3) . ?
C50 C71 1.544(3) . ?
C50 C51 1.555(3) . ?
C50 C61 1.550(3) . ?
C55 C56 1.388(4) . ?
C62 C61 1.386(4) . ?
C62 C63 1.400(4) . ?
C49 C44 1.379(4) . ?
C109 C114 1.378(5) . ?
C109 C110 1.410(4) . ?
C109 C108 1.504(5) . ?
C75 C76 1.387(4) . ?
C75 C74 1.396(4) . ?
C78 C77 1.535(4) . ?
C67 C70 1.528(5) . ?
C67 C69 1.532(5) . ?
C67 C68 1.528(5) . ?
C108 O6 1.436(4) . ?
C102 N6 1.357(5) . ?
C102 C103 1.389(4) . ?
C102 C101 1.478(5) . ?
C92 N4 1.462(4) . ?
C92 C93 1.511(5) . ?
C31 C29 1.538(4) . ?
C93 O4 1.433(4) . ?
C20 C18 1.372(7) . ?
C86 C85 1.384(4) . ?
C86 C87 1.394(4) . ?
C65 C66 1.394(4) . ?
C60 C58 1.537(4) . ?
C95 C96 1.379(5) . ?
C95 C94 1.393(5) . ?
C81 C84 1.533(5) . ?
C13 C12 1.388(3) . ?
C116 N5 1.460(4) . ?
C116 C115 1.510(4) . ?
C59 C58 1.529(5) . ?
C94 O4 1.368(4) . ?
C6 C7 1.390(4) . ?
C6 C5 1.398(4) . ?
C28 C29 1.531(5) . ?
C112 O7 1.361(3) . ?
C112 C111 1.395(4) . ?
C112 C113 1.397(3) . ?
C104 C103 1.363(6) . ?
C104 C105 1.382(6) . ?
C24 C25 1.389(3) . ?
C36 C35 1.392(3) . ?
C16 C18 1.537(3) . ?
C57 C58 1.538(5) . ?
C98 C97 1.382(4) . ?
C76 C71 1.387(4) . ?
C100 O5 1.423(5) . ?
C100 C97 1.499(5) . ?
C66 C61 1.397(4) . ?
C72 C71 1.396(3) . ?
C79 C77 1.531(5) . ?
C51 C56 1.392(4) . ?
C51 C52 1.400(3) . ?
C110 C111 1.372(4) . ?
C3 C1 1.516(5) . ?
C3 C4 1.525(7) . ?
C3 C5 1.536(4) . ?
C3 C2 1.555(7) . ?
C8 C7 1.390(3) . ?
C8 C9 1.399(3) . ?
C8 C11 1.543(3) . ?
C97 C96 1.385(4) . ?
C83 C84 1.530(4) . ?
C44 O1 1.383(2) . ?
C44 C45 1.387(3) . ?
C40 N1 1.465(3) . ?
C40 C39 1.523(3) . ?
C25 C26 1.396(4) . ?
C25 C29 1.542(4) . ?
C91 O3 1.232(5) . ?
C91 N4 1.343(5) . ?
C91 C87 1.497(4) . ?
C101 O5 1.406(4) . ?
C41 N1 1.344(3) . ?
C41 I1 2.082(2) . ?
C115 O7 1.433(3) . ?
C114 C113 1.388(4) . ?
C18 C21 1.433(6) . ?
C18 C19 1.669(6) . ?
C80 C77 1.521(5) . ?
C35 O2 1.374(2) . ?
C84 C85 1.535(4) . ?
C84 C82 1.537(5) . ?
C88 C89 1.382(4) . ?
C88 C87 1.398(4) . ?
C117 O8 1.231(4) . ?
C117 N5 1.338(4) . ?
C117 C89 1.512(4) . ?
C22 C11 1.549(3) . ?
C43 O1 1.432(3) . ?
C106 N6 1.348(5) . ?
C106 C105 1.380(5) . ?
C106 C107 1.504(6) . ?
C45 C46 1.390(3) . ?
C74 C77 1.538(4) . ?
C32 C11 1.546(3) . ?
C5 C10 1.385(4) . ?
C89 C90 1.396(4) . ?
C11 C12 1.556(3) . ?
C29 C30 1.534(4) . ?
C107 O6 1.394(5) . ?
C53 C52 1.392(4) . ?
C10 C9 1.382(4) . ?
C90 C85 1.402(4) . ?
N1 N2 1.344(3) . ?
N2 N3 1.319(3) . ?
